data_1532769
loop_
_publ_author_name
'Novoselova, T.'
'Malinov, S.'
'Sha, W.'
'Zhecheva, A.'

_publ_section_title
;
 High-temperature synchrotron X-ray diffraction study of phases in a gamma
 Ti Al alloy
;
_journal_name_full 'Materials Science and Engineering A'
_journal_page_first 103
_journal_page_last 112
_journal_volume 371
_journal_year 2004
_chemical_formula_sum 'Al Ti'
_chemical_name_systematic 'Ti Al'
_space_group_IT_number 123
_symmetry_space_group_name_Hall '-P 4 2'
_symmetry_space_group_name_H-M 'P 4/m m m'
_cell_angle_alpha 90
_cell_angle_beta 90
_cell_angle_gamma 90
_cell_formula_units_Z 1
_cell_length_a 2.8373
_cell_length_b 2.8373
_cell_length_c 4.0591
_cell_volume 32.677
_citation_journal_id_ASTM MSAPE3
_cod_data_source_file Novoselova_MSAPE3_2004_1955.cif
_cod_data_source_block Al1Ti1
_cod_original_cell_volume 32.67686
_cod_original_formula_sum 'Al1 Ti1'
_cod_database_code 1532769

loop_
_symmetry_equiv_pos_as_xyz
x,y,z
-y,x,z
-x,-y,z
y,-x,z
x,-y,-z
y,x,-z
-x,y,-z
-y,-x,-z
-x,-y,-z
y,-x,-z
x,y,-z
-y,x,-z
-x,y,z
-y,-x,z
x,-y,z
y,x,z

loop_
_atom_site_label
_atom_site_type_symbol
_atom_site_fract_x
_atom_site_fract_y
_atom_site_fract_z
_atom_site_occupancy
_atom_site_U_iso_or_equiv
Ti1 Ti 0 0 0 1 0.0
Al1 Al 0.5 0.5 0.5 1 0.0
